data_7212307
loop_
_publ_author_name
'Hazra, Arpan'
'Kanoo, Prakash'
'Mohapatra, Sudip'
'Mostafa, Golam'
'Maji, Tapas Kumar'

_publ_section_title
;
 A flexible supramolecular host with a crowned chair octameric water
 cluster and highly selective adsorption properties
;
_journal_issue 10
_journal_name_full CrystEngComm
_journal_page_first 2775
_journal_paper_doi 10.1039/b924511a
_journal_volume 12
_journal_year 2010
_chemical_formula_sum 'C36 H43 Fe N12 O8'
_chemical_formula_weight 827.67
_chemical_name_systematic
;
?
;
_space_group_IT_number 1
_symmetry_cell_setting triclinic
_symmetry_space_group_name_Hall 'P 1'
_symmetry_space_group_name_H-M 'P 1'
_atom_sites_solution_hydrogens geom
_atom_sites_solution_primary direct
_atom_sites_solution_secondary difmap
_audit_creation_method SHELXL-97
_cell_angle_alpha 114.920(2)
_cell_angle_beta 110.933(4)
_cell_angle_gamma 91.374(3)
_cell_formula_units_Z 1
_cell_length_a 9.7496(10)
_cell_length_b 10.3079(5)
_cell_length_c 11.9451(6)
_cell_measurement_temperature 100(2)
_cell_measurement_theta_max 25.1
_cell_measurement_theta_min 2.1
_cell_volume 995.02(13)
_computing_cell_refinement SMART
_computing_data_collection 'SMART (Bruker,2000)'
_computing_data_reduction 'SAINT (Bruker,2000)'
_computing_molecular_graphics 'Mercury 1.4.1'
_computing_publication_material 'PLATON (Spek, 2003)'
_computing_structure_refinement 'SHELXL-97 (Sheldrick, 1997)'
_computing_structure_solution 'SIR-92 (Altomare et al. 1994)'
_diffrn_ambient_temperature 100(2)
_diffrn_measured_fraction_theta_full 0.993
_diffrn_measured_fraction_theta_max 0.993
_diffrn_radiation_monochromator graphite
_diffrn_radiation_source 'fine-focus sealed tube'
_diffrn_radiation_type MoK\a
_diffrn_radiation_wavelength 0.71073
_diffrn_reflns_av_R_equivalents 0.0482
_diffrn_reflns_av_sigmaI/netI 0.0778
_diffrn_reflns_limit_h_max 11
_diffrn_reflns_limit_h_min -11
_diffrn_reflns_limit_k_max 12
_diffrn_reflns_limit_k_min -12
_diffrn_reflns_limit_l_max 14
_diffrn_reflns_limit_l_min -14
_diffrn_reflns_number 14096
_diffrn_reflns_theta_full 25.08
_diffrn_reflns_theta_max 25.08
_diffrn_reflns_theta_min 2.06
_exptl_absorpt_coefficient_mu 0.445
_exptl_absorpt_correction_T_max 0.9871
_exptl_absorpt_correction_T_min 0.8312
_exptl_absorpt_correction_type empirical
_exptl_absorpt_process_details SADABS
_exptl_crystal_colour Yellow
_exptl_crystal_density_diffrn 1.381
_exptl_crystal_density_method 'not measured'
_exptl_crystal_description Parallelepiped
_exptl_crystal_F_000 433
_exptl_crystal_size_max 0.10
_exptl_crystal_size_mid 0.08
_exptl_crystal_size_min 0.04
_refine_diff_density_max 0.284
_refine_diff_density_min -0.415
_refine_diff_density_rms 0.060
_refine_ls_abs_structure_details 'Flack H D (1983), Acta Cryst. A39, 876-881'
_refine_ls_abs_structure_Flack 0.26(2)
_refine_ls_extinction_method none
_refine_ls_goodness_of_fit_ref 1.015
_refine_ls_hydrogen_treatment noref
_refine_ls_matrix_type full
_refine_ls_number_parameters 515
_refine_ls_number_reflns 6721
_refine_ls_number_restraints 3
_refine_ls_restrained_S_all 1.015
_refine_ls_R_factor_all 0.0708
_refine_ls_R_factor_gt 0.0493
_refine_ls_shift/su_max 0.001
_refine_ls_shift/su_mean 0.000
_refine_ls_structure_factor_coef Fsqd
_refine_ls_weighting_details 'calc w=1/[\s^2^(Fo^2^)+(0.0288P)^2^+0.6029P] where P=(Fo^2^+2Fc^2^)/3'
_refine_ls_weighting_scheme calc
_refine_ls_wR_factor_gt 0.0935
_refine_ls_wR_factor_ref 0.1028
_reflns_number_gt 5346
_reflns_number_total 6721
_reflns_threshold_expression >2sigma(I)
_cod_data_source_file b924511a.txt
_cod_data_source_block compound1
_cod_depositor_comments
;
The following automatic conversions were performed:

'_symmetry_cell_setting' value 'Triclinic' changed to 'triclinic'
according to /home/saulius/struct/CIF-dictionaries/cif_core.dic
dictionary named 'cif_core.dic' version 2.4.2 from 2011-04-26.

Automatic conversion script
Id: cif_fix_values 1891 2012-01-12 08:04:46Z andrius 
;
_cod_original_cell_volume 995.02(12)
_cod_original_sg_symbol_H-M P1
_cod_database_code 7212307

loop_
_symmetry_equiv_pos_as_xyz
'x, y, z'

loop_
_atom_site_label
_atom_site_type_symbol
_atom_site_fract_x
_atom_site_fract_y
_atom_site_fract_z
_atom_site_U_iso_or_equiv
_atom_site_adp_type
_atom_site_occupancy
_atom_site_symmetry_multiplicity
_atom_site_calc_flag
_atom_site_refinement_flags
Fe1 Fe 0.93048(12) -0.22534(13) 0.81645(11) 0.01675(14) Uani 1 1 d .
N1 N 0.9642(6) 0.1066(6) 0.9091(6) 0.0291(15) Uani 1 1 d .
N2 N 1.0288(6) -0.2485(6) 0.5903(5) 0.0230(13) Uani 1 1 d .
N3 N 1.2594(6) -0.1851(6) 1.0022(6) 0.0274(14) Uani 1 1 d .
N4 N 0.8963(6) -0.5567(7) 0.7262(6) 0.0261(14) Uani 1 1 d .
N5 N 0.8266(5) -0.2056(6) 1.0403(5) 0.0251(14) Uani 1 1 d .
N6 N 0.5973(6) -0.2692(6) 0.6257(5) 0.0268(14) Uani 1 1 d .
N7 N 0.7110(6) -0.4225(6) 0.1889(6) 0.0269(14) Uani 1 1 d .
H1 H 0.7998 -0.4207 0.1902 0.032 Uiso 1 1 d R
N8 N -0.0164(7) -0.4331(7) 0.1820(6) 0.0304(15) Uani 1 1 d .
N9 N 0.8640(5) -0.0246(5) 0.4383(5) 0.0140(12) Uani 1 1 d .
H2 H 0.9519 -0.0265 0.4378 0.017 Uiso 1 1 d R
N10 N 0.1396(6) -0.0326(6) 0.4344(6) 0.0212(13) Uani 1 1 d .
N11 N 1.0336(4) 0.2789(5) 0.3107(4) 0.0242(10) Uani 1 1 d .
H3 H 1.1219 0.2796 0.3109 0.029 Uiso 1 1 d R
N12 N 0.3097(5) 0.2781(5) 0.3090(5) 0.0214(11) Uani 1 1 d .
C1 C 0.9522(7) -0.0187(8) 0.8748(6) 0.0226(16) Uani 1 1 d .
C2 C 0.9925(6) -0.2403(7) 0.6736(7) 0.0190(15) Uani 1 1 d .
C3 C 1.1383(7) -0.1996(7) 0.9339(6) 0.0194(17) Uani 1 1 d .
C4 C 0.9110(6) -0.4332(7) 0.7596(6) 0.0169(14) Uani 1 1 d .
C5 C 0.8643(7) -0.2120(7) 0.9558(6) 0.0166(14) Uani 1 1 d .
C6 C 0.7236(7) -0.2537(7) 0.6969(6) 0.0207(17) Uani 1 1 d .
C7 C 0.6865(8) -0.3970(8) 0.3012(7) 0.0313(18) Uani 1 1 d .
H7 H 0.7695 -0.3791 0.3818 0.038 Uiso 1 1 calc R
C8 C 0.5886(8) -0.4498(7) 0.0752(7) 0.0270(17) Uani 1 1 d .
H8 H 0.6024 -0.4673 -0.0044 0.032 Uiso 1 1 calc R
C9 C 0.5477(8) -0.3965(7) 0.3014(7) 0.0236(16) Uani 1 1 d .
H9 H 0.5368 -0.3737 0.3832 0.028 Uiso 1 1 calc R
C10 C 0.4487(8) -0.4529(8) 0.0712(7) 0.0285(18) Uani 1 1 d .
H10 H 0.3673 -0.4721 -0.0108 0.034 Uiso 1 1 calc R
C11 C 0.4198(8) -0.4287(7) 0.1845(7) 0.0228(17) Uani 1 1 d .
C12 C 0.2686(8) -0.4333(7) 0.1842(7) 0.0225(16) Uani 1 1 d .
C13 C 0.2475(8) -0.3913(8) 0.3024(7) 0.0306(18) Uani 1 1 d .
H13 H 0.3311 -0.3636 0.3855 0.037 Uiso 1 1 calc R
C14 C 0.1381(8) -0.4782(8) 0.0611(7) 0.0266(17) Uani 1 1 d .
H14 H 0.1467 -0.5090 -0.0226 0.032 Uiso 1 1 calc R
C15 C 0.1054(8) -0.3898(7) 0.2989(7) 0.0246(17) Uani 1 1 d .
H15 H 0.0923 -0.3575 0.3809 0.030 Uiso 1 1 calc R
C16 C 0.0038(8) -0.4756(8) 0.0675(8) 0.0309(19) Uani 1 1 d .
H16 H -0.0825 -0.5057 -0.0143 0.037 Uiso 1 1 calc R
C17 C 0.8500(7) 0.0153(7) 0.5545(7) 0.0198(15) Uani 1 1 d .
H17 H 0.9360 0.0426 0.6359 0.024 Uiso 1 1 calc R
C18 C 0.7455(7) -0.0623(7) 0.3230(7) 0.0217(16) Uani 1 1 d .
H18 H 0.7595 -0.0888 0.2420 0.026 Uiso 1 1 calc R
C19 C 0.7057(7) 0.0165(7) 0.5553(7) 0.0186(15) Uani 1 1 d .
H19 H 0.6949 0.0452 0.6379 0.022 Uiso 1 1 calc R
C20 C 0.6035(7) -0.0632(7) 0.3197(6) 0.0151(14) Uani 1 1 d .
H20 H 0.5198 -0.0911 0.2366 0.018 Uiso 1 1 calc R
C21 C 0.5812(7) -0.0229(7) 0.4388(6) 0.0154(15) Uani 1 1 d .
C22 C 0.4264(7) -0.0244(7) 0.4374(6) 0.0136(14) Uani 1 1 d .
C23 C 0.4028(6) -0.0113(7) 0.5492(7) 0.0173(15) Uani 1 1 d .
H23 H 0.4841 0.0004 0.6285 0.021 Uiso 1 1 calc R
C24 C 0.3038(7) -0.0403(7) 0.3242(7) 0.0195(15) Uani 1 1 d .
H24 H 0.3164 -0.0461 0.2471 0.023 Uiso 1 1 calc R
C25 C 0.2560(7) -0.0158(7) 0.5423(7) 0.0195(16) Uani 1 1 d .
H25 H 0.2398 -0.0062 0.6190 0.023 Uiso 1 1 calc R
C26 C 0.1637(7) -0.0473(7) 0.3267(7) 0.0208(15) Uani 1 1 d .
H26 H 0.0796 -0.0635 0.2475 0.025 Uiso 1 1 calc R
C27 C 0.9141(7) 0.1781(7) 0.2017(6) 0.0334(17) Uani 1 1 d .
H27 H 0.9288 0.1094 0.1257 0.040 Uiso 1 1 calc R
C28 C 1.0121(7) 0.3761(7) 0.4174(6) 0.0301(16) Uani 1 1 d .
H28 H 1.0957 0.4469 0.4930 0.036 Uiso 1 1 calc R
C29 C 0.7755(6) 0.1743(6) 0.1999(6) 0.0299(15) Uani 1 1 d .
H29 H 0.6941 0.1019 0.1231 0.036 Uiso 1 1 calc R
C30 C 0.8748(6) 0.3764(6) 0.4208(6) 0.0276(14) Uani 1 1 d .
H30 H 0.8632 0.4451 0.4986 0.033 Uiso 1 1 calc R
C31 C 0.7487(5) 0.2738(5) 0.3077(5) 0.0212(12) Uani 1 1 d .
C32 C 0.5955(5) 0.2723(5) 0.3081(5) 0.0145(12) Uani 1 1 d .
C33 C 0.5751(6) 0.3209(7) 0.4262(7) 0.0226(14) Uani 1 1 d .
H33 H 0.6598 0.3515 0.5092 0.027 Uiso 1 1 calc R
C34 C 0.4695(6) 0.2233(6) 0.1891(6) 0.0212(13) Uani 1 1 d .
H34 H 0.4793 0.1876 0.1055 0.025 Uiso 1 1 calc R
C35 C 0.4343(5) 0.3262(6) 0.4267(5) 0.0182(13) Uani 1 1 d .
H35 H 0.4238 0.3639 0.5101 0.022 Uiso 1 1 calc R
C36 C 0.3284(6) 0.2262(6) 0.1914(5) 0.0179(13) Uani 1 1 d .
H36 H 0.2425 0.1909 0.1086 0.021 Uiso 1 1 calc R
O1W O 1.2320(5) 0.1871(6) 0.8690(5) 0.0440(14) Uani 1 1 d .
H1W H 1.1574 0.1580 0.8852 0.066 Uiso 1 1 d R
H2W H 1.2109 0.2322 0.8198 0.066 Uiso 1 1 d R
O2W O 0.6186(5) -0.6495(6) 0.7423(5) 0.0425(14) Uani 1 1 d .
H3W H 0.7000 -0.6195 0.7407 0.064 Uiso 1 1 d R
H4W H 0.6441 -0.6893 0.7909 0.064 Uiso 1 1 d R
O3W O 1.5310(5) -0.1273(6) 0.9816(6) 0.0532(16) Uani 1 1 d .
H5W H 1.6043 -0.1870 0.9804 0.080 Uiso 1 1 d R
H6W H 1.4493 -0.1577 0.9930 0.080 Uiso 1 1 d R
O4W O 0.4662(5) 0.0468(6) 0.8551(5) 0.0449(14) Uani 1 1 d .
H7W H 0.3915 0.0879 0.8628 0.067 Uiso 1 1 d R
H8W H 0.4811 -0.0062 0.8968 0.067 Uiso 1 1 d R
O5W O 1.1366(5) -0.7122(5) 0.6856(5) 0.0469(14) Uani 1 1 d .
H9W H 1.0662 -0.6662 0.6980 0.070 Uiso 1 1 d R
H10W H 1.2142 -0.6503 0.7067 0.070 Uiso 1 1 d R
O6W O 0.7115(6) 0.2454(5) 0.9269(6) 0.0492(14) Uani 1 1 d .
H11W H 0.7857 0.2037 0.9214 0.074 Uiso 1 1 d R
H12W H 0.6348 0.1826 0.9044 0.074 Uiso 1 1 d R
O7W O 0.3163(5) -0.3509(5) 0.6174(5) 0.0373(12) Uani 1 1 d .
H13W H 0.3932 -0.3060 0.6180 0.056 Uiso 1 1 d R
H14W H 0.2453 -0.3019 0.6090 0.056 Uiso 1 1 d R
O8W O 1.3828(6) -0.5173(6) 0.7517(5) 0.0520(14) Uani 1 1 d .
H15W H 1.3397 -0.4685 0.7064 0.078 Uiso 1 1 d R
H16W H 1.4804 -0.5440 0.7491 0.078 Uiso 1 1 d R

loop_
_atom_site_aniso_label
_atom_site_aniso_U_11
_atom_site_aniso_U_22
_atom_site_aniso_U_33
_atom_site_aniso_U_23
_atom_site_aniso_U_13
_atom_site_aniso_U_12
Fe1 0.0138(3) 0.0211(3) 0.0143(3) 0.0065(2) 0.0065(2) 0.0050(2)
N1 0.031(3) 0.017(4) 0.037(4) 0.008(3) 0.017(3) 0.001(3)
N2 0.024(3) 0.025(3) 0.020(3) 0.010(3) 0.009(3) 0.009(2)
N3 0.018(3) 0.038(4) 0.020(3) 0.012(3) 0.004(3) 0.005(3)
N4 0.020(3) 0.038(4) 0.023(3) 0.014(3) 0.011(2) 0.013(3)
N5 0.017(3) 0.033(4) 0.022(3) 0.007(3) 0.011(2) -0.002(2)
N6 0.021(3) 0.041(4) 0.023(3) 0.015(3) 0.013(3) 0.008(3)
N7 0.025(3) 0.033(4) 0.027(3) 0.015(3) 0.012(2) 0.014(3)
N8 0.035(3) 0.039(4) 0.024(3) 0.018(3) 0.014(3) 0.013(3)
N9 0.012(3) 0.015(3) 0.018(3) 0.008(2) 0.008(2) 0.002(2)
N10 0.015(3) 0.020(3) 0.025(3) 0.009(3) 0.007(2) 0.005(2)
N11 0.017(2) 0.032(3) 0.025(2) 0.017(2) 0.006(2) 0.010(2)
N12 0.018(2) 0.027(2) 0.024(3) 0.012(2) 0.013(2) 0.0098(19)
C1 0.019(3) 0.037(5) 0.015(3) 0.012(3) 0.010(3) 0.007(3)
C2 0.005(3) 0.023(4) 0.022(4) 0.008(3) 0.000(3) 0.008(3)
C3 0.013(4) 0.024(4) 0.026(4) 0.011(3) 0.013(3) 0.001(3)
C4 0.011(3) 0.025(4) 0.016(3) 0.010(3) 0.006(2) 0.004(3)
C5 0.020(3) 0.010(3) 0.010(3) -0.001(3) 0.002(3) 0.000(3)
C6 0.033(5) 0.022(4) 0.005(4) 0.003(3) 0.010(3) 0.009(3)
C7 0.053(5) 0.024(4) 0.013(4) 0.012(3) 0.006(3) 0.007(3)
C8 0.036(4) 0.020(4) 0.016(3) 0.006(3) 0.003(3) 0.010(3)
C9 0.037(4) 0.023(4) 0.014(3) 0.008(3) 0.014(3) 0.014(3)
C10 0.035(4) 0.027(4) 0.017(4) 0.010(3) 0.004(3) 0.004(3)
C11 0.036(4) 0.009(4) 0.020(4) 0.009(3) 0.005(3) 0.006(3)
C12 0.035(4) 0.011(3) 0.021(4) 0.010(3) 0.009(3) 0.007(3)
C13 0.044(5) 0.024(4) 0.018(4) 0.010(3) 0.007(3) 0.002(3)
C14 0.026(4) 0.031(4) 0.014(3) 0.011(3) -0.002(3) 0.007(3)
C15 0.036(4) 0.019(4) 0.023(4) 0.010(3) 0.015(3) 0.004(3)
C16 0.028(4) 0.039(5) 0.022(4) 0.016(3) 0.005(3) 0.010(3)
C17 0.017(3) 0.022(4) 0.023(4) 0.009(3) 0.012(3) 0.008(3)
C18 0.029(4) 0.026(4) 0.018(4) 0.014(3) 0.013(3) 0.006(3)
C19 0.022(3) 0.024(4) 0.012(3) 0.007(3) 0.011(3) 0.007(3)
C20 0.015(3) 0.020(4) 0.012(3) 0.009(3) 0.004(2) 0.000(3)
C21 0.012(3) 0.017(4) 0.018(3) 0.007(3) 0.008(3) 0.004(3)
C22 0.018(3) 0.014(3) 0.004(3) 0.000(3) 0.005(2) 0.003(2)
C23 0.006(3) 0.023(3) 0.021(4) 0.010(3) 0.004(2) 0.004(2)
C24 0.017(3) 0.021(3) 0.026(4) 0.016(3) 0.008(3) 0.008(3)
C25 0.012(3) 0.029(4) 0.015(3) 0.009(3) 0.005(2) -0.001(3)
C26 0.016(3) 0.020(4) 0.021(4) 0.006(3) 0.006(3) 0.009(3)
C27 0.045(4) 0.027(3) 0.016(3) 0.002(2) 0.010(3) 0.000(3)
C28 0.046(4) 0.023(3) 0.015(3) 0.008(2) 0.006(3) 0.005(3)
C29 0.038(3) 0.030(3) 0.016(3) 0.008(2) 0.009(3) 0.004(3)
C30 0.025(3) 0.028(3) 0.019(3) 0.008(2) 0.003(2) -0.001(3)
C31 0.025(3) 0.019(3) 0.014(2) 0.009(2) 0.002(2) 0.007(2)
C32 0.019(3) 0.010(2) 0.014(3) 0.004(2) 0.007(2) 0.006(2)
C33 0.014(3) 0.035(3) 0.022(3) 0.013(3) 0.011(2) 0.008(2)
C34 0.013(3) 0.030(3) 0.024(3) 0.013(2) 0.010(2) 0.005(2)
C35 0.006(3) 0.031(3) 0.013(3) 0.007(2) 0.003(2) 0.005(2)
C36 0.016(3) 0.020(3) 0.009(3) 0.002(2) 0.002(2) 0.008(2)
O1W 0.035(3) 0.065(4) 0.054(3) 0.038(3) 0.029(2) 0.012(3)
O2W 0.031(3) 0.059(4) 0.037(3) 0.022(3) 0.014(2) 0.001(2)
O3W 0.029(3) 0.060(3) 0.099(4) 0.051(3) 0.037(3) 0.019(2)
O4W 0.043(3) 0.072(4) 0.035(3) 0.035(3) 0.020(2) 0.022(3)
O5W 0.040(3) 0.055(3) 0.063(3) 0.030(3) 0.035(2) 0.025(2)
O6W 0.044(3) 0.053(3) 0.065(4) 0.032(3) 0.029(2) 0.024(2)
O7W 0.029(2) 0.056(3) 0.043(2) 0.035(2) 0.0168(19) 0.017(2)
O8W 0.062(3) 0.056(3) 0.057(3) 0.040(3) 0.026(3) 0.031(3)

loop_
_atom_type_symbol
_atom_type_description
_atom_type_scat_dispersion_real
_atom_type_scat_dispersion_imag
_atom_type_scat_source
C C 0.0033 0.0016 'International Tables Vol C Tables 4.2.6.8 and 6.1.1.4'
H H 0.0000 0.0000 'International Tables Vol C Tables 4.2.6.8 and 6.1.1.4'
Fe Fe 0.3463 0.8444 'International Tables Vol C Tables 4.2.6.8 and 6.1.1.4'
N N 0.0061 0.0033 'International Tables Vol C Tables 4.2.6.8 and 6.1.1.4'
O O 0.0106 0.0060 'International Tables Vol C Tables 4.2.6.8 and 6.1.1.4'

loop_
_geom_angle_atom_site_label_1
_geom_angle_atom_site_label_2
_geom_angle_atom_site_label_3
_geom_angle
C1 Fe1 C4 179.2(4)
C1 Fe1 C6 89.4(3)
C4 Fe1 C6 91.3(3)
C1 Fe1 C3 91.2(3)
C4 Fe1 C3 88.0(3)
C6 Fe1 C3 179.0(4)
C1 Fe1 C5 92.3(3)
C4 Fe1 C5 87.5(3)
C6 Fe1 C5 89.3(2)
C3 Fe1 C5 91.3(3)
C1 Fe1 C2 87.9(3)
C4 Fe1 C2 92.3(3)
C6 Fe1 C2 89.5(3)
C3 Fe1 C2 89.9(2)
C5 Fe1 C2 178.8(3)
C8 N7 C7 117.0(6)
C8 N7 H1 121.6
C7 N7 H1 121.4
C16 N8 C15 118.6(6)
C17 N9 C18 121.7(6)
C17 N9 H2 119.0
C18 N9 H2 119.3
C25 N10 C26 117.9(5)
C28 N11 C27 119.3(4)
C28 N11 H3 120.6
C27 N11 H3 120.1
C36 N12 C35 118.2(4)
N1 C1 Fe1 179.3(7)
N2 C2 Fe1 179.7(6)
N3 C3 Fe1 179.7(6)
N4 C4 Fe1 178.4(5)
N5 C5 Fe1 178.6(6)
N6 C6 Fe1 178.9(6)
C9 C7 N7 122.1(6)
C9 C7 H7 119.0
N7 C7 H7 119.0
C10 C8 N7 122.5(7)
C10 C8 H8 118.7
N7 C8 H8 118.7
C7 C9 C11 121.8(7)
C7 C9 H9 119.1
C11 C9 H9 119.1
C8 C10 C11 121.9(7)
C8 C10 H10 119.0
C11 C10 H10 119.0
C9 C11 C10 114.6(7)
C9 C11 C12 121.6(7)
C10 C11 C12 123.8(6)
C13 C12 C14 117.8(7)
C13 C12 C11 121.5(6)
C14 C12 C11 120.7(7)
C15 C13 C12 119.7(7)
C15 C13 H13 120.2
C12 C13 H13 120.2
C16 C14 C12 118.2(7)
C16 C14 H14 120.9
C12 C14 H14 120.9
N8 C15 C13 121.7(7)
N8 C15 H15 119.1
C13 C15 H15 119.1
C14 C16 N8 124.0(8)
C14 C16 H16 118.0
N8 C16 H16 118.0
N9 C17 C19 119.1(6)
N9 C17 H17 120.5
C19 C17 H17 120.5
N9 C18 C20 120.8(6)
N9 C18 H18 119.6
C20 C18 H18 119.6
C21 C19 C17 120.9(6)
C21 C19 H19 119.5
C17 C19 H19 119.5
C18 C20 C21 120.2(6)
C18 C20 H20 119.9
C21 C20 H20 119.9
C19 C21 C20 117.3(6)
C19 C21 C22 121.6(6)
C20 C21 C22 121.1(5)
C23 C22 C24 118.6(6)
C23 C22 C21 120.4(5)
C24 C22 C21 121.0(6)
C22 C23 C25 118.3(6)
C22 C23 H23 120.8
C25 C23 H23 120.8
C26 C24 C22 118.4(6)
C26 C24 H24 120.8
C22 C24 H24 120.8
N10 C25 C23 123.1(6)
N10 C25 H25 118.5
C23 C25 H25 118.5
N10 C26 C24 123.7(6)
N10 C26 H26 118.2
C24 C26 H26 118.2
C29 C27 N11 121.0(6)
C29 C27 H27 119.5
N11 C27 H27 119.5
N11 C28 C30 122.0(6)
N11 C28 H28 119.0
C30 C28 H28 119.0
C27 C29 C31 121.4(6)
C27 C29 H29 119.3
C31 C29 H29 119.3
C28 C30 C31 119.6(6)
C28 C30 H30 120.2
C31 C30 H30 120.2
C29 C31 C30 116.7(5)
C29 C31 C32 122.4(4)
C30 C31 C32 120.8(4)
C33 C32 C34 117.7(5)
C33 C32 C31 121.6(5)
C34 C32 C31 120.7(4)
C32 C33 C35 121.3(6)
C32 C33 H33 119.3
C35 C33 H33 119.3
C32 C34 C36 120.1(5)
C32 C34 H34 120.0
C36 C34 H34 120.0
N12 C35 C33 120.9(5)
N12 C35 H35 119.6
C33 C35 H35 119.6
N12 C36 C34 121.7(5)
N12 C36 H36 119.1
C34 C36 H36 119.1
H1W O1W H2W 116.7
H3W O2W H4W 104.6
H5W O3W H6W 116.3
H7W O4W H8W 109.1
H9W O5W H10W 109.2
H11W O6W H12W 110.3
H13W O7W H14W 108.6
H15W O8W H16W 117.4

loop_
_geom_bond_atom_site_label_1
_geom_bond_atom_site_label_2
_geom_bond_distance
Fe1 C1 1.921(7)
Fe1 C4 1.937(7)
Fe1 C6 1.938(7)
Fe1 C3 1.943(7)
Fe1 C5 1.945(6)
Fe1 C2 1.955(7)
N1 C1 1.167(8)
N2 C2 1.142(8)
N3 C3 1.132(7)
N4 C4 1.150(8)
N5 C5 1.170(8)
N6 C6 1.180(7)
N7 C8 1.360(9)
N7 C7 1.364(9)
N7 H1 0.8600
N8 C16 1.339(9)
N8 C15 1.351(9)
N9 C17 1.332(8)
N9 C18 1.332(8)
N9 H2 0.8598
N10 C25 1.318(8)
N10 C26 1.336(9)
N11 C28 1.341(7)
N11 C27 1.361(7)
N11 H3 0.8599
N12 C36 1.359(7)
N12 C35 1.365(7)
C7 C9 1.355(10)
C7 H7 0.9500
C8 C10 1.347(9)
C8 H8 0.9500
C9 C11 1.401(9)
C9 H9 0.9500
C10 C11 1.402(10)
C10 H10 0.9500
C11 C12 1.472(9)
C12 C13 1.386(10)
C12 C14 1.434(9)
C13 C15 1.372(10)
C13 H13 0.9500
C14 C16 1.339(10)
C14 H14 0.9500
C15 H15 0.9500
C16 H16 0.9500
C17 C19 1.411(8)
C17 H17 0.9500
C18 C20 1.371(9)
C18 H18 0.9500
C19 C21 1.366(8)
C19 H19 0.9500
C20 C21 1.404(9)
C20 H20 0.9500
C21 C22 1.503(8)
C22 C23 1.387(9)
C22 C24 1.390(9)
C23 C25 1.402(8)
C23 H23 0.9500
C24 C26 1.378(8)
C24 H24 0.9500
C25 H25 0.9500
C26 H26 0.9500
C27 C29 1.343(8)
C27 H27 0.9500
C28 C30 1.353(8)
C28 H28 0.9500
C29 C31 1.386(7)
C29 H29 0.9500
C30 C31 1.415(7)
C30 H30 0.9500
C31 C32 1.494(6)
C32 C33 1.375(7)
C32 C34 1.380(8)
C33 C35 1.377(6)
C33 H33 0.9500
C34 C36 1.386(7)
C34 H34 0.9500
C35 H35 0.9500
C36 H36 0.9500
O1W H1W 0.8919
O1W H2W 0.8673
O2W H3W 0.8543
O2W H4W 0.8183
O3W H5W 0.9543
O3W H6W 0.9234
O4W H7W 0.8650
O4W H8W 0.8655
O5W H9W 0.8643
O5W H10W 0.8649
O6W H11W 0.8588
O6W H12W 0.8585
O7W H13W 0.8678
O7W H14W 0.8684
O8W H15W 0.8941
O8W H16W 1.0043

loop_
_geom_torsion_atom_site_label_1
_geom_torsion_atom_site_label_2
_geom_torsion_atom_site_label_3
_geom_torsion_atom_site_label_4
_geom_torsion
C4 Fe1 C1 N1 176(100)
C6 Fe1 C1 N1 -17(51)
C3 Fe1 C1 N1 162(100)
C5 Fe1 C1 N1 -106(51)
C2 Fe1 C1 N1 73(51)
C1 Fe1 C2 N2 1(100)
C4 Fe1 C2 N2 -178(100)
C6 Fe1 C2 N2 90(100)
C3 Fe1 C2 N2 -90(100)
C5 Fe1 C2 N2 102(100)
C1 Fe1 C3 N3 168(100)
C4 Fe1 C3 N3 -12(100)
C6 Fe1 C3 N3 -59(100)
C5 Fe1 C3 N3 76(100)
C2 Fe1 C3 N3 -104(100)
C1 Fe1 C4 N4 122(25)
C6 Fe1 C4 N4 -45(21)
C3 Fe1 C4 N4 136(21)
C5 Fe1 C4 N4 44(21)
C2 Fe1 C4 N4 -134(21)
C1 Fe1 C5 N5 -132(24)
C4 Fe1 C5 N5 48(24)
C6 Fe1 C5 N5 139(24)
C3 Fe1 C5 N5 -40(24)
C2 Fe1 C5 N5 127(21)
C1 Fe1 C6 N6 -48(35)
C4 Fe1 C6 N6 132(35)
C3 Fe1 C6 N6 179(100)
C5 Fe1 C6 N6 44(35)
C2 Fe1 C6 N6 -136(35)
C8 N7 C7 C9 -0.9(10)
C7 N7 C8 C10 -0.4(11)
N7 C7 C9 C11 2.9(12)
N7 C8 C10 C11 -0.3(12)
C7 C9 C11 C10 -3.4(11)
C7 C9 C11 C12 177.7(6)
C8 C10 C11 C9 2.1(10)
C8 C10 C11 C12 -179.0(7)
C9 C11 C12 C13 6.8(11)
C10 C11 C12 C13 -172.0(7)
C9 C11 C12 C14 -174.8(6)
C10 C11 C12 C14 6.4(11)
C14 C12 C13 C15 -1.8(10)
C11 C12 C13 C15 176.6(6)
C13 C12 C14 C16 0.7(11)
C11 C12 C14 C16 -177.8(7)
C16 N8 C15 C13 -1.3(11)
C12 C13 C15 N8 2.2(11)
C12 C14 C16 N8 0.2(13)
C15 N8 C16 C14 0.1(12)
C18 N9 C17 C19 0.6(10)
C17 N9 C18 C20 -1.0(10)
N9 C17 C19 C21 0.2(11)
N9 C18 C20 C21 0.6(10)
C17 C19 C21 C20 -0.5(10)
C17 C19 C21 C22 179.1(6)
C18 C20 C21 C19 0.1(10)
C18 C20 C21 C22 -179.4(6)
C19 C21 C22 C23 -11.7(10)
C20 C21 C22 C23 167.9(6)
C19 C21 C22 C24 168.9(6)
C20 C21 C22 C24 -11.5(10)
C24 C22 C23 C25 0.5(9)
C21 C22 C23 C25 -178.9(6)
C23 C22 C24 C26 -2.2(10)
C21 C22 C24 C26 177.2(6)
C26 N10 C25 C23 0.6(10)
C22 C23 C25 N10 0.4(11)
C25 N10 C26 C24 -2.5(10)
C22 C24 C26 N10 3.4(10)
C28 N11 C27 C29 -0.3(9)
C27 N11 C28 C30 0.6(9)
N11 C27 C29 C31 1.0(10)
N11 C28 C30 C31 -1.5(9)
C27 C29 C31 C30 -1.7(8)
C27 C29 C31 C32 179.8(6)
C28 C30 C31 C29 2.0(8)
C28 C30 C31 C32 -179.5(5)
C29 C31 C32 C33 151.0(6)
C30 C31 C32 C33 -27.4(7)
C29 C31 C32 C34 -29.8(7)
C30 C31 C32 C34 151.8(5)
C34 C32 C33 C35 -2.5(8)
C31 C32 C33 C35 176.7(5)
C33 C32 C34 C36 0.9(8)
C31 C32 C34 C36 -178.3(5)
C36 N12 C35 C33 -0.6(8)
C32 C33 C35 N12 2.4(9)
C35 N12 C36 C34 -1.0(8)
C32 C34 C36 N12 0.8(9)
